data_2201414
loop_
_publ_author_name
'Yun Li'
'Anwar Usman'
'Yan Zhang'
'Hoong-Kun Fun'
'Jian-Hua Xu'

_publ_section_title
;
 1-(6-Methylpyridin-2-yl)-2-phenylethanedione
;
_journal_issue 12
_journal_name_full 'Acta Crystallographica Section E'
_journal_page_first o1400
_journal_page_last o1401
_journal_paper_doi 10.1107/S1600536802021086
_journal_volume 58
_journal_year 2002
_chemical_formula_moiety 'C14 H11 N O2'
_chemical_formula_sum 'C14 H11 N O2'
_chemical_formula_weight 225.24
_chemical_melting_point 350.0(10)
_chemical_name_systematic
;
1-(6-Methylpyridin-2-yl)-2-phenylethanedione
;
_space_group_IT_number 2
_symmetry_cell_setting triclinic
_symmetry_space_group_name_Hall '-P 1'
_symmetry_space_group_name_H-M 'P -1'
_atom_sites_solution_hydrogens geom
_atom_sites_solution_primary direct
_atom_sites_solution_secondary difmap
_audit_creation_method SHELXL-97
_cell_angle_alpha 90.953(2)
_cell_angle_beta 101.247(2)
_cell_angle_gamma 93.647(2)
_cell_formula_units_Z 2
_cell_length_a 7.9526(9)
_cell_length_b 8.0441(10)
_cell_length_c 9.1229(11)
_cell_measurement_reflns_used 1413
_cell_measurement_temperature 293(2)
_cell_measurement_theta_max 28.27
_cell_measurement_theta_min 2.54
_cell_volume 570.99(12)
_computing_cell_refinement 'SAINT (Siemens, 1996)'
_computing_data_collection 'SMART (Siemens, 1996)'
_computing_data_reduction 'SAINT and SADABS (Sheldrick, 1996)'
_computing_molecular_graphics SHELXTL
_computing_publication_material
;
SHELXTL, PARST (Nardelli, 1995) and PLATON (Spek, 1990)
;
_computing_structure_refinement SHELXTL
_computing_structure_solution 'SHELXTL (Sheldrick, 1997)'
_diffrn_ambient_temperature 293(2)
_diffrn_detector_area_resol_mean 8.33
_diffrn_measured_fraction_theta_full 0.964
_diffrn_measured_fraction_theta_max 0.964
_diffrn_measurement_device_type
;
Siemens SMART CCD area detector diffractometer
;
_diffrn_measurement_method '\w scans'
_diffrn_radiation_monochromator graphite
_diffrn_radiation_source 'fine-focus sealed tube'
_diffrn_radiation_type MoK\a
_diffrn_radiation_wavelength 0.71073
_diffrn_reflns_av_R_equivalents 0.0108
_diffrn_reflns_av_sigmaI/netI 0.0280
_diffrn_reflns_limit_h_max 9
_diffrn_reflns_limit_h_min -10
_diffrn_reflns_limit_k_max 9
_diffrn_reflns_limit_k_min -10
_diffrn_reflns_limit_l_max 11
_diffrn_reflns_limit_l_min -11
_diffrn_reflns_number 3296
_diffrn_reflns_theta_full 27.00
_diffrn_reflns_theta_max 27.00
_diffrn_reflns_theta_min 2.54
_diffrn_standards_decay_% 0
_diffrn_standards_interval_count none
_diffrn_standards_number 0
_exptl_absorpt_coefficient_mu 0.088
_exptl_absorpt_correction_type none
_exptl_crystal_colour 'pale yellow'
_exptl_crystal_density_diffrn 1.310
_exptl_crystal_density_method 'not measured'
_exptl_crystal_description slab
_exptl_crystal_F_000 236
_exptl_crystal_size_max 0.50
_exptl_crystal_size_mid 0.42
_exptl_crystal_size_min 0.10
_refine_diff_density_max 0.223
_refine_diff_density_min -0.267
_refine_ls_extinction_method none
_refine_ls_goodness_of_fit_ref 1.150
_refine_ls_hydrogen_treatment mixed
_refine_ls_matrix_type full
_refine_ls_number_parameters 187
_refine_ls_number_reflns 2408
_refine_ls_number_restraints 0
_refine_ls_restrained_S_all 1.150
_refine_ls_R_factor_all 0.0868
_refine_ls_R_factor_gt 0.0664
_refine_ls_shift/su_max <0.001
_refine_ls_shift/su_mean <0.001
_refine_ls_structure_factor_coef Fsqd
_refine_ls_weighting_details 'calc w = 1/[\s^2^(Fo^2^)+(0.0543P)^2^+0.2157P] where P = (Fo^2^+2Fc^2^)/3'
_refine_ls_weighting_scheme calc
_refine_ls_wR_factor_gt 0.1428
_refine_ls_wR_factor_ref 0.1528
_reflns_number_gt 1820
_reflns_number_total 2408
_reflns_threshold_expression I>2\s(I)
_cod_data_source_file ci6181.cif
_cod_data_source_block I
_cod_depositor_comments
;
The following automatic conversions were performed:
'_symmetry_cell_setting' value 'Triclinic' changed to 'triclinic'
according to '/home/saulius/struct/CIF-dictionaries/cif_core.dic'
dictionary named 'cif_core.dic' version 2.4.1 from 2010-06-29.

Automatic conversion script
Id: cif_fix_enum 1527 2010-12-29 10:47:43Z saulius 

The following automatic conversions were performed:

'_chemical_melting_point' value '350(1)K' was changed to '350.0(10)'
- the value should be numeric and without a unit designator.

Automatic conversion script
Id: cif_fix_values 1646 2011-03-28 12:23:43Z adriana 

The following automatic conversions were performed:

'_chemical_melting_point' value '350(1)K' was changed to '350.0(10)'
- the value should be numeric and without a unit
designator.

'_symmetry_cell_setting' value 'Triclinic' changed to
'triclinic' according to
/home/saulius/struct/CIF-dictionaries/cif_core.dic dictionary named
'cif_core.dic' version 2.4.1 from 2010-06-29.

Automatic conversion script
Id: cif_fix_values 1715 2011-07-08 13:25:40Z adriana 
;
_cod_database_code 2201414
_cod_database_fobs_code 2201414

loop_
_symmetry_equiv_pos_as_xyz
'x, y, z'
'-x, -y, -z'

loop_
_atom_site_label
_atom_site_fract_x
_atom_site_fract_y
_atom_site_fract_z
_atom_site_U_iso_or_equiv
_atom_site_adp_type
_atom_site_calc_flag
_atom_site_refinement_flags
_atom_site_occupancy
_atom_site_disorder_assembly
_atom_site_disorder_group
_atom_site_type_symbol
O1 0.0776(3) 0.9106(2) 0.1841(2) 0.0731(6) Uani d . 1 . . O
O2 0.1615(2) 0.6692(2) 0.42875(19) 0.0646(5) Uani d . 1 . . O
N1 0.2555(2) 0.5407(2) 0.10166(18) 0.0414(4) Uani d . 1 . . N
C1 0.2743(3) 0.4382(3) -0.0108(2) 0.0440(5) Uani d . 1 . . C
C2 0.2237(3) 0.4800(3) -0.1595(3) 0.0556(6) Uani d . 1 . . C
H2 0.243(3) 0.401(3) -0.233(3) 0.062(7) Uiso d . 1 . . H
C3 0.1502(3) 0.6274(4) -0.1943(3) 0.0578(7) Uani d . 1 . . C
H3 0.113(3) 0.658(3) -0.297(3) 0.068(8) Uiso d . 1 . . H
C4 0.1258(3) 0.7324(3) -0.0802(3) 0.0499(6) Uani d . 1 . . C
H4 0.078(3) 0.833(3) -0.094(3) 0.050(7) Uiso d . 1 . . H
C5 0.1817(3) 0.6842(3) 0.0652(2) 0.0408(5) Uani d . 1 . . C
C6 0.1616(3) 0.7896(3) 0.1950(2) 0.0465(6) Uani d . 1 . . C
C7 0.2508(3) 0.7381(3) 0.3509(2) 0.0444(5) Uani d . 1 . . C
C8 0.4364(3) 0.7800(3) 0.3982(2) 0.0408(5) Uani d . 1 . . C
C9 0.5270(3) 0.7074(3) 0.5248(3) 0.0513(6) Uani d . 1 . . C
H9 0.464(3) 0.633(3) 0.579(3) 0.062(8) Uiso d . 1 . . H
C10 0.7019(4) 0.7391(4) 0.5670(3) 0.0604(7) Uani d . 1 . . C
H10 0.764(4) 0.681(4) 0.657(3) 0.081(9) Uiso d . 1 . . H
C11 0.7882(4) 0.8452(4) 0.4860(3) 0.0627(7) Uani d . 1 . . C
H11 0.908(4) 0.869(3) 0.515(3) 0.074(9) Uiso d . 1 . . H
C12 0.6999(4) 0.9220(3) 0.3632(3) 0.0587(7) Uani d . 1 . . C
H12 0.753(3) 1.000(3) 0.304(3) 0.056(7) Uiso d . 1 . . H
C13 0.5240(3) 0.8883(3) 0.3185(3) 0.0490(6) Uani d . 1 . . C
H13 0.464(3) 0.945(3) 0.234(3) 0.055(7) Uiso d . 1 . . H
C14 0.3501(4) 0.2755(3) 0.0323(3) 0.0623(7) Uani d . 1 . . C
H14A 0.4281 0.2897 0.1269 0.093 Uiso calc R 1 . . H
H14B 0.4109 0.2398 -0.0425 0.093 Uiso calc R 1 . . H
H14C 0.2598 0.1931 0.0400 0.093 Uiso calc R 1 . . H

loop_
_atom_site_aniso_label
_atom_site_aniso_U_11
_atom_site_aniso_U_22
_atom_site_aniso_U_33
_atom_site_aniso_U_12
_atom_site_aniso_U_13
_atom_site_aniso_U_23
O1 0.0846(14) 0.0685(12) 0.0653(12) 0.0379(11) 0.0030(10) -0.0060(9)
O2 0.0581(11) 0.0885(14) 0.0498(10) -0.0025(10) 0.0198(8) 0.0018(9)
N1 0.0421(10) 0.0462(11) 0.0364(9) 0.0030(8) 0.0089(8) 0.0016(8)
C1 0.0431(13) 0.0465(13) 0.0426(12) -0.0024(10) 0.0110(9) -0.0044(9)
C2 0.0608(16) 0.0646(16) 0.0417(13) 0.0000(13) 0.0133(11) -0.0111(12)
C3 0.0572(16) 0.0789(19) 0.0348(12) 0.0018(13) 0.0037(11) 0.0047(12)
C4 0.0457(14) 0.0588(16) 0.0445(13) 0.0086(12) 0.0053(10) 0.0082(11)
C5 0.0358(11) 0.0465(13) 0.0397(11) 0.0011(9) 0.0066(9) 0.0022(9)
C6 0.0452(13) 0.0470(13) 0.0474(13) 0.0089(10) 0.0076(10) -0.0018(10)
C7 0.0529(14) 0.0470(13) 0.0363(11) 0.0097(10) 0.0149(10) -0.0070(9)
C8 0.0469(13) 0.0397(11) 0.0364(11) 0.0082(9) 0.0090(9) -0.0081(9)
C9 0.0597(16) 0.0493(14) 0.0438(13) 0.0069(12) 0.0063(11) 0.0004(10)
C10 0.0593(17) 0.0622(16) 0.0553(15) 0.0139(13) -0.0020(13) -0.0025(12)
C11 0.0473(17) 0.0641(17) 0.0728(19) 0.0028(13) 0.0046(14) -0.0186(14)
C12 0.0645(18) 0.0509(15) 0.0637(16) -0.0051(13) 0.0235(14) -0.0066(12)
C13 0.0612(16) 0.0440(13) 0.0428(13) 0.0075(11) 0.0114(11) -0.0018(10)
C14 0.0762(19) 0.0535(15) 0.0599(15) 0.0097(13) 0.0186(14) -0.0029(12)

loop_
_atom_type_symbol
_atom_type_description
_atom_type_scat_dispersion_real
_atom_type_scat_dispersion_imag
_atom_type_scat_source
C C 0.0033 0.0016 'International Tables Vol C Tables 4.2.6.8 and 6.1.1.4'
H H 0.0000 0.0000 'International Tables Vol C Tables 4.2.6.8 and 6.1.1.4'
N N 0.0061 0.0033 'International Tables Vol C Tables 4.2.6.8 and 6.1.1.4'
O O 0.0106 0.0060 'International Tables Vol C Tables 4.2.6.8 and 6.1.1.4'

loop_
_geom_angle_atom_site_label_1
_geom_angle_atom_site_label_2
_geom_angle_atom_site_label_3
_geom_angle
C1 N1 C5 117.45(18)
N1 C1 C2 121.5(2)
N1 C1 C14 116.59(19)
C2 C1 C14 121.9(2)
C3 C2 C1 120.1(2)
C3 C2 H2 123.3(15)
C1 C2 H2 116.6(15)
C2 C3 C4 119.1(2)
C2 C3 H3 121.1(16)
C4 C3 H3 119.8(16)
C3 C4 C5 117.6(2)
C3 C4 H4 124.8(15)
C5 C4 H4 117.6(15)
N1 C5 C4 124.1(2)
N1 C5 C6 114.53(18)
C4 C5 C6 121.4(2)
O1 C6 C5 123.6(2)
O1 C6 C7 119.1(2)
C5 C6 C7 117.26(19)
O2 C7 C8 124.3(2)
O2 C7 C6 117.4(2)
C8 C7 C6 118.3(2)
C13 C8 C9 119.1(2)
C13 C8 C7 121.4(2)
C9 C8 C7 119.5(2)
C10 C9 C8 120.4(3)
C10 C9 H9 121.6(15)
C8 C9 H9 118.0(15)
C9 C10 C11 120.1(3)
C9 C10 H10 118.0(17)
C11 C10 H10 121.9(17)
C10 C11 C12 120.3(3)
C10 C11 H11 120.6(17)
C12 C11 H11 119.1(17)
C11 C12 C13 119.9(3)
C11 C12 H12 124.0(15)
C13 C12 H12 116.1(15)
C8 C13 C12 120.2(2)
C8 C13 H13 121.0(15)
C12 C13 H13 118.8(15)
C1 C14 H14A 109.5
C1 C14 H14B 109.5
H14A C14 H14B 109.5
C1 C14 H14C 109.5
H14A C14 H14C 109.5
H14B C14 H14C 109.5

loop_
_geom_bond_atom_site_label_1
_geom_bond_atom_site_label_2
_geom_bond_site_symmetry_2
_geom_bond_distance
_geom_bond_publ_flag
O1 C6 . 1.210(3) ?
O2 C7 . 1.215(3) ?
N1 C1 . 1.342(3) ?
N1 C5 . 1.346(3) ?
C1 C2 . 1.391(3) ?
C1 C14 . 1.502(3) ?
C2 C3 . 1.369(4) ?
C2 H2 . 0.96(3) ?
C3 C4 . 1.380(4) ?
C3 H3 . 0.97(3) ?
C4 C5 . 1.384(3) ?
C4 H4 . 0.92(2) ?
C5 C6 . 1.485(3) ?
C6 C7 . 1.536(3) ?
C7 C8 . 1.471(3) ?
C8 C13 . 1.383(3) ?
C8 C9 . 1.395(3) ?
C9 C10 . 1.375(4) ?
C9 H9 . 0.96(3) ?
C10 C11 . 1.375(4) ?
C10 H10 . 1.01(3) ?
C11 C12 . 1.378(4) ?
C11 H11 . 0.94(3) ?
C12 C13 . 1.387(4) ?
C12 H12 . 0.96(2) ?
C13 H13 . 0.96(2) ?
C14 H14A . 0.96 ?
C14 H14B . 0.96 ?
C14 H14C . 0.96 ?

loop_
_geom_hbond_atom_site_label_D
_geom_hbond_atom_site_label_H
_geom_hbond_atom_site_label_A
_geom_hbond_site_symmetry_A
_geom_hbond_distance_DH
_geom_hbond_distance_HA
_geom_hbond_distance_DA
_geom_hbond_angle_DHA
_geom_hbond_publ_flag
C4 H4 O1 2_575 0.92(2) 2.54(2) 3.442(3) 169(2) yes
C2 H2 Cg(phenyl) 2_665 0.96(3) 2.99(4) 3.931(4) 167(2) yes

loop_
_geom_torsion_atom_site_label_1
_geom_torsion_atom_site_label_2
_geom_torsion_atom_site_label_3
_geom_torsion_atom_site_label_4
_geom_torsion
C5 N1 C1 C2 1.6(3)
C5 N1 C1 C14 -177.5(2)
N1 C1 C2 C3 -1.0(4)
C14 C1 C2 C3 178.0(2)
C1 C2 C3 C4 -0.6(4)
C2 C3 C4 C5 1.6(4)
C1 N1 C5 C4 -0.6(3)
C1 N1 C5 C6 178.75(19)
C3 C4 C5 N1 -1.1(4)
C3 C4 C5 C6 179.7(2)
N1 C5 C6 O1 -169.4(2)
C4 C5 C6 O1 9.9(4)
N1 C5 C6 C7 9.4(3)
C4 C5 C6 C7 -171.3(2)
O1 C6 C7 O2 75.7(3)
C5 C6 C7 O2 -103.1(2)
O1 C6 C7 C8 -102.2(3)
C5 C6 C7 C8 78.9(3)
O2 C7 C8 C13 -166.2(2)
C6 C7 C8 C13 11.6(3)
O2 C7 C8 C9 14.8(3)
C6 C7 C8 C9 -167.4(2)
C13 C8 C9 C10 -1.9(3)
C7 C8 C9 C10 177.0(2)
C8 C9 C10 C11 1.2(4)
C9 C10 C11 C12 0.8(4)
C10 C11 C12 C13 -1.9(4)
C9 C8 C13 C12 0.8(3)
C7 C8 C13 C12 -178.2(2)
C11 C12 C13 C8 1.1(4)

loop_
_cod_related_entry_id
_cod_related_entry_database
_cod_related_entry_code
1 ChemSpider 21132072
